data_7236604
loop_
_publ_author_name
'Zhu, Pei-Pei'
'Sheng, Ning'
'Li, Meng-Ting'
'Li, Ji-Sen'
'Liu, Guo-Dong'
'Yang, Xi-Ya'
'Sha, Jing-Quan'
'Zhu, Meng-Liang'
'Jiang, Jianzhuang'

_publ_section_title
;
 Fabrication and electrochemical performance of unprecedented POM-based
 metal--carbene frameworks
;
_journal_issue 34
_journal_name_full 'Journal of Materials Chemistry A'
_journal_page_first 17920
_journal_paper_doi 10.1039/C7TA05254E
_journal_volume 5
_journal_year 2017
_chemical_formula_moiety 'C16 H8 Cu10 N24 O40 Si W12'
_chemical_formula_sum 'C16 H8 Cu10 N24 O40 Si W12'
_chemical_formula_weight 4046.13
_space_group_crystal_system tetragonal
_space_group_IT_number 141
_space_group_name_Hall '-I 4bd 2'
_space_group_name_H-M_alt 'I 41/a m d :2'
_atom_sites_solution_hydrogens geom
_audit_creation_method SHELXL-2014/7
_audit_update_record
;
2016-11-07 deposited with the CCDC.
2017-07-26 downloaded from the CCDC.
;
_cell_angle_alpha 90
_cell_angle_beta 90
_cell_angle_gamma 90
_cell_formula_units_Z 4
_cell_length_a 21.0434(8)
_cell_length_b 21.0434(8)
_cell_length_c 12.7594(9)
_cell_measurement_reflns_used 13568
_cell_measurement_temperature 296(2)
_cell_measurement_theta_max 25.000
_cell_measurement_theta_min 1.867
_cell_volume 5650.2(5)
_computing_structure_refinement 'SHELXL-2014/7 (Sheldrick, 2014)'
_diffrn_ambient_temperature 296(2)
_diffrn_measured_fraction_theta_full 1.000
_diffrn_measured_fraction_theta_max 1.000
_diffrn_measurement_device_type 'Bruker P4'
_diffrn_measurement_method '\w scans'
_diffrn_radiation_monochromator graphite
_diffrn_radiation_source 'sealed tube'
_diffrn_radiation_type MoK\a
_diffrn_radiation_wavelength 0.71073
_diffrn_reflns_av_R_equivalents 0.0356
_diffrn_reflns_av_unetI/netI 0.0182
_diffrn_reflns_Laue_measured_fraction_full 1.000
_diffrn_reflns_Laue_measured_fraction_max 1.000
_diffrn_reflns_limit_h_max 21
_diffrn_reflns_limit_h_min -25
_diffrn_reflns_limit_k_max 22
_diffrn_reflns_limit_k_min -25
_diffrn_reflns_limit_l_max 15
_diffrn_reflns_limit_l_min -14
_diffrn_reflns_number 13568
_diffrn_reflns_point_group_measured_fraction_full 1.000
_diffrn_reflns_point_group_measured_fraction_max 1.000
_diffrn_reflns_theta_full 25.000
_diffrn_reflns_theta_max 25.000
_diffrn_reflns_theta_min 1.867
_exptl_absorpt_coefficient_mu 28.124
_exptl_crystal_colour black
_exptl_crystal_density_diffrn 4.756
_exptl_crystal_description block
_exptl_crystal_F_000 7136.0
_refine_diff_density_max 3.386
_refine_diff_density_min -1.167
_refine_diff_density_rms 0.250
_refine_ls_extinction_method none
_refine_ls_goodness_of_fit_ref 1.162
_refine_ls_hydrogen_treatment constr
_refine_ls_matrix_type full
_refine_ls_number_parameters 131
_refine_ls_number_reflns 1327
_refine_ls_number_restraints 0
_refine_ls_restrained_S_all 1.162
_refine_ls_R_factor_all 0.0235
_refine_ls_R_factor_gt 0.0221
_refine_ls_shift/su_max 0.001
_refine_ls_shift/su_mean 0.000
_refine_ls_structure_factor_coef Fsqd
_refine_ls_weighting_details 'w=1/[\s^2^(Fo^2^)+(0.0238P)^2^+170.6789P] where P=(Fo^2^+2Fc^2^)/3'
_refine_ls_weighting_scheme calc
_refine_ls_wR_factor_gt 0.0575
_refine_ls_wR_factor_ref 0.0581
_reflns_Friedel_coverage 0.000
_reflns_number_gt 1277
_reflns_number_total 1327
_reflns_threshold_expression 'I > 2\s(I)'
_cod_data_source_file c7ta05254e2.cif
_cod_data_source_block 3
_cod_original_cell_volume 5650.2(6)
_cod_original_sg_symbol_H-M 'I 41/a m d'
_cod_database_code 7236604
_shelx_shelxl_version_number 2014/7
_shelx_space_group_comment
;
The symmetry employed for this shelxl refinement is uniquely defined
by the following loop, which should always be used as a source of
symmetry information in preference to the above space-group names.
They are only intended as comments.
;

loop_
_space_group_symop_operation_xyz
'x, y, z'
'-x, -y+1/2, z'
'x, -y, -z'
'-x, y+1/2, -z'
'-y+1/4, -x+1/4, -z+3/4'
'y+1/4, x+3/4, -z+1/4'
'y+1/4, -x+1/4, z+3/4'
'-y+1/4, x+3/4, z+1/4'
'x+1/2, y+1/2, z+1/2'
'-x+1/2, -y+1, z+1/2'
'x+1/2, -y+1/2, -z+1/2'
'-x+1/2, y+1, -z+1/2'
'-y+3/4, -x+3/4, -z+5/4'
'y+3/4, x+5/4, -z+3/4'
'y+3/4, -x+3/4, z+5/4'
'-y+3/4, x+5/4, z+3/4'
'-x, -y, -z'
'x, y-1/2, -z'
'-x, y, z'
'x, -y-1/2, z'
'y-1/4, x-1/4, z-3/4'
'-y-1/4, -x-3/4, z-1/4'
'-y-1/4, x-1/4, -z-3/4'
'y-1/4, -x-3/4, -z-1/4'
'-x+1/2, -y+1/2, -z+1/2'
'x+1/2, y, -z+1/2'
'-x+1/2, y+1/2, z+1/2'
'x+1/2, -y, z+1/2'
'y+1/4, x+1/4, z-1/4'
'-y+1/4, -x-1/4, z+1/4'
'-y+1/4, x+1/4, -z-1/4'
'y+1/4, -x-1/4, -z+1/4'

loop_
_atom_site_label
_atom_site_type_symbol
_atom_site_fract_x
_atom_site_fract_y
_atom_site_fract_z
_atom_site_U_iso_or_equiv
_atom_site_adp_type
_atom_site_occupancy
_atom_site_site_symmetry_order
_atom_site_calc_flag
_atom_site_refinement_flags_posn
_atom_site_refinement_flags_adp
_atom_site_refinement_flags_occupancy
C1 C 0.0522(3) 0.5257(3) 0.1228(5) 0.0096(15) Uani 1 1 d . . .
C2 C 0.2537(4) 0.4241(4) 0.1240(6) 0.0185(17) Uani 1 1 d . . .
H2 H 0.2337 0.3847 0.1234 0.022 Uiso 1 1 calc R U .
N1 N 0.2248(3) 0.4787(3) 0.1239(6) 0.0156(15) Uani 1 1 d . . .
N2 N 0.3167(3) 0.4333(3) 0.1250 0.022(2) Uani 1 2 d S T P
N3 N 0.0000 0.5098(5) -0.1195(9) 0.030(3) Uani 1 2 d S T P
N4 N 0.0320(4) 0.4141(4) -0.1313(7) 0.036(2) Uani 1 1 d . . .
O2 O 0.0000 0.3262(3) 0.1429(5) 0.0070(14) Uani 1 2 d S T P
O3 O 0.2464(4) 0.2500 0.3947(6) 0.0148(16) Uani 1 2 d S T P
O4 O 0.1646(2) 0.3148(2) 0.2569(4) 0.0090(10) Uani 1 1 d . . .
O5 O 0.0628(3) 0.2500 0.3004(5) 0.0072(14) Uani 1 2 d S T P
O6 O 0.0625(2) 0.3863(2) 0.2874(4) 0.0096(10) Uani 1 1 d . . .
O7 O 0.1164(2) 0.3820(2) 0.0873(4) 0.0139(11) Uani 1 1 d . . .
O10 O 0.0997(3) 0.2500 0.1083(5) 0.0091(15) Uani 1 2 d S T P
Si1 Si 0.0000 0.2500 0.3750 0.0058(11) Uani 1 8 d S T P
Cu1 Cu 0.13693(5) 0.49697(6) 0.11731(9) 0.0269(3) Uani 1 1 d . . .
Cu2 Cu 0.09933(12) 0.34933(12) -0.1250 0.0313(8) Uani 0.5 2 d S T P
W1 W 0.08798(2) 0.32927(2) 0.17868(2) 0.01039(12) Uani 1 1 d . . .
W2 W 0.16765(2) 0.2500 0.36477(3) 0.01070(13) Uani 1 2 d S T P

loop_
_atom_site_aniso_label
_atom_site_aniso_U_11
_atom_site_aniso_U_22
_atom_site_aniso_U_33
_atom_site_aniso_U_23
_atom_site_aniso_U_13
_atom_site_aniso_U_12
C1 0.008(3) 0.009(3) 0.012(4) 0.004(3) -0.003(3) -0.001(3)
C2 0.013(4) 0.015(4) 0.028(4) 0.003(3) 0.003(3) -0.007(3)
N1 0.006(3) 0.011(3) 0.029(4) 0.002(3) 0.001(3) -0.001(3)
N2 0.016(3) 0.016(3) 0.034(6) 0.004(3) 0.004(3) -0.001(4)
N3 0.029(6) 0.028(6) 0.032(6) 0.007(5) 0.000 0.000
N4 0.038(5) 0.029(5) 0.041(5) -0.003(4) 0.004(4) 0.001(4)
O2 0.004(3) 0.006(3) 0.011(3) 0.000(3) 0.000 0.000
O3 0.012(4) 0.016(4) 0.016(4) 0.000 -0.001(3) 0.000
O4 0.007(2) 0.007(2) 0.013(2) -0.002(2) 0.003(2) -0.0008(19)
O5 0.006(3) 0.005(3) 0.011(3) 0.000 0.004(3) 0.000
O6 0.010(3) 0.006(2) 0.013(2) -0.001(2) 0.001(2) -0.001(2)
O7 0.014(3) 0.010(3) 0.018(3) 0.003(2) 0.005(2) -0.003(2)
O10 0.009(4) 0.008(3) 0.011(4) 0.000 -0.002(3) 0.000
Si1 0.0040(16) 0.0040(16) 0.010(3) 0.000 0.000 0.000
Cu1 0.0127(5) 0.0312(6) 0.0368(6) 0.0062(5) -0.0004(4) 0.0028(5)
Cu2 0.0198(10) 0.0198(10) 0.054(2) -0.0019(10) 0.0019(10) 0.0121(13)
W1 0.01005(17) 0.00823(18) 0.01289(19) 0.00204(11) 0.00208(11) -0.00086(11)
W2 0.0066(2) 0.0102(2) 0.0153(2) 0.000 0.00070(16) 0.000

loop_
_atom_type_symbol
_atom_type_description
_atom_type_scat_dispersion_real
_atom_type_scat_dispersion_imag
_atom_type_scat_source
C C 0.0033 0.0016 'International Tables Vol C Tables 4.2.6.8 and 6.1.1.4'
H H 0.0000 0.0000 'International Tables Vol C Tables 4.2.6.8 and 6.1.1.4'
N N 0.0061 0.0033 'International Tables Vol C Tables 4.2.6.8 and 6.1.1.4'
O O 0.0106 0.0060 'International Tables Vol C Tables 4.2.6.8 and 6.1.1.4'
Si Si 0.0817 0.0704 'International Tables Vol C Tables 4.2.6.8 and 6.1.1.4'
Cu Cu 0.3201 1.2651 'International Tables Vol C Tables 4.2.6.8 and 6.1.1.4'
W W -0.8490 6.8722 'International Tables Vol C Tables 4.2.6.8 and 6.1.1.4'

loop_
_geom_angle_atom_site_label_1
_geom_angle_atom_site_label_2
_geom_angle_atom_site_label_3
_geom_angle
_geom_angle_site_symmetry_1
_geom_angle_site_symmetry_3
N3 C1 N4 105.7(8) 17_565 3_565
N3 C1 Cu1 126.9(7) 17_565 .
N4 C1 Cu1 127.4(6) 3_565 .
N1 C2 N2 109.6(7) . .
N1 C2 H2 125.2 . .
N2 C2 H2 125.2 . .
C2 N1 N1 107.1(5) . 13_554
C2 N1 Cu1 129.7(6) . .
N1 N1 Cu1 123.3(2) 13_554 .
C2 N2 C2 106.6(10) 13_554 .
C1 N3 C1 111.5(11) 17_565 3_565
C1 N4 N4 108.5(5) 3_565 19
C1 N4 Cu2 114.9(6) 3_565 .
N4 N4 Cu2 136.1(3) 19 .
W1 O2 W1 152.0(4) 19 .
W1 O4 W2 120.5(2) . .
Si1 O5 W1 124.8(2) . .
Si1 O5 W1 124.8(2) . 20_565
W1 O5 W1 90.9(2) . 20_565
Si1 O5 W2 123.9(4) . .
W1 O5 W2 91.1(2) . .
W1 O5 W2 91.1(2) 20_565 .
W1 O6 W2 151.2(3) . 14_445
W1 O10 W1 121.7(4) . 20_565
O5 Si1 O5 109.9(2) . 14_445
O5 Si1 O5 108.5(5) . 2
O5 Si1 O5 109.9(2) 14_445 2
O5 Si1 O5 109.9(2) . 5
O5 Si1 O5 108.5(5) 14_445 5
O5 Si1 O5 109.9(2) 2 5
C1 Cu1 N1 171.6(3) . .
C1 Cu1 Cu1 91.4(2) . 3_565
N1 Cu1 Cu1 93.1(2) . 3_565
N4 Cu2 N4 177.7(5) . 14_444
O7 W1 O2 101.4(3) . .
O7 W1 O10 101.6(3) . .
O2 W1 O10 89.0(3) . .
O7 W1 O6 100.7(2) . .
O2 W1 O6 85.6(2) . .
O10 W1 O6 157.7(2) . .
O7 W1 O4 99.4(2) . .
O2 W1 O4 159.0(3) . .
O10 W1 O4 89.9(3) . .
O6 W1 O4 87.6(2) . .
O7 W1 O5 172.0(2) . .
O2 W1 O5 85.1(3) . .
O10 W1 O5 73.7(2) . .
O6 W1 O5 84.36(19) . .
O4 W1 O5 74.5(2) . .
O3 W2 O6 100.9(2) . 14_445
O3 W2 O6 100.9(2) . 24_566
O6 W2 O6 85.9(3) 14_445 24_566
O3 W2 O4 101.0(2) . .
O6 W2 O4 88.2(2) 14_445 .
O6 W2 O4 158.0(2) 24_566 .
O3 W2 O4 101.0(2) . 20_565
O6 W2 O4 158.0(2) 14_445 20_565
O6 W2 O4 88.2(2) 24_566 20_565
O4 W2 O4 89.4(3) . 20_565
O3 W2 O5 172.6(3) . .
O6 W2 O5 84.52(19) 14_445 .
O6 W2 O5 84.52(19) 24_566 .
O4 W2 O5 73.83(17) . .
O4 W2 O5 73.83(17) 20_565 .

loop_
_geom_bond_atom_site_label_1
_geom_bond_atom_site_label_2
_geom_bond_distance
_geom_bond_site_symmetry_2
C1 N3 1.330(10) 17_565
C1 N4 1.342(11) 3_565
C1 Cu1 1.883(7) .
C2 N1 1.300(11) .
C2 N2 1.340(10) .
C2 H2 0.9300 .
N1 N1 1.385(13) 13_554
N1 Cu1 1.890(6) .
N2 C2 1.340(10) 13_554
N3 C1 1.330(10) 17_565
N3 C1 1.330(10) 3_565
N4 C1 1.342(11) 3_565
N4 N4 1.346(18) 19
N4 Cu2 1.967(9) .
O2 W1 1.9081(17) 19
O2 W1 1.9081(17) .
O3 W2 1.701(8) .
O4 W1 1.921(5) .
O4 W2 1.939(5) .
O5 Si1 1.629(7) .
O5 W1 2.340(5) .
O5 W1 2.340(5) 20_565
O5 W2 2.354(7) .
O6 W1 1.911(5) .
O6 W2 1.929(5) 14_445
O7 W1 1.717(5) .
O10 W1 1.910(3) .
O10 W1 1.910(3) 20_565
Si1 O5 1.629(7) 14_445
Si1 O5 1.629(7) 2
Si1 O5 1.629(7) 5
Cu1 Cu1 2.996(2) 3_565
Cu2 N4 1.967(9) 14_444
W2 O6 1.929(5) 14_445
W2 O6 1.929(5) 24_566
W2 O4 1.939(5) 20_565

loop_
_geom_torsion_atom_site_label_1
_geom_torsion_atom_site_label_2
_geom_torsion_atom_site_label_3
_geom_torsion_atom_site_label_4
_geom_torsion
_geom_torsion_site_symmetry_1
_geom_torsion_site_symmetry_4
N2 C2 N1 N1 -0.6(10) . 13_554
N2 C2 N1 Cu1 177.3(5) . .
N1 C2 N2 C2 0.3(4) . 13_554
W1 O5 Si1 O5 -60.00(18) . 14_445
W1 O5 Si1 O5 179.4(5) 20_565 14_445
W2 O5 Si1 O5 59.71(15) . 14_445
W1 O5 Si1 O5 60.3(3) . 2
W1 O5 Si1 O5 -60.3(3) 20_565 2
W2 O5 Si1 O5 180.000(0) . 2
W1 O5 Si1 O5 -179.4(5) . 5
W1 O5 Si1 O5 60.00(18) 20_565 5
W2 O5 Si1 O5 -59.71(15) . 5
N3 C1 Cu1 Cu1 88.4(8) 17_565 3_565
N4 C1 Cu1 Cu1 -91.9(7) 3_565 3_565
C2 N1 Cu1 Cu1 -90.3(8) . 3_565
N1 N1 Cu1 Cu1 87.3(8) 13_554 3_565
